data_7718884
loop_
_publ_author_name
'Mart&#xed;-Rujas, Javier'
'Elli, Stefano'
'Famulari, Antonino'

_publ_section_title
;
 <i>In situ</i> X-ray study of breathing-like effect in interlocked
 metal-organic nanocages.
;
_journal_issue 27
_journal_name_full 'Dalton transactions (Cambridge, England : 2003)'
_journal_page_first 10761
_journal_page_last 10768
_journal_paper_doi 10.1039/d5dt01186h
_journal_volume 54
_journal_year 2025
_chemical_formula_sum 'C264 H240 I24 N24 Zn12'
_chemical_formula_weight 7578.83
_space_group_crystal_system trigonal
_space_group_IT_number 148
_space_group_name_Hall '-R 3'
_space_group_name_H-M_alt 'R -3 :H'
_atom_sites_solution_hydrogens geom
_audit_creation_method SHELXL-2017/1
_audit_update_record
;
2025-05-19 deposited with the CCDC.	2025-06-13 downloaded from the CCDC.
;
_cell_angle_alpha 90
_cell_angle_beta 90
_cell_angle_gamma 120
_cell_formula_units_Z 3
_cell_length_a 38.7577(9)
_cell_length_b 38.7577(9)
_cell_length_c 16.1610(3)
_cell_measurement_reflns_used 11886
_cell_measurement_temperature 100(2)
_cell_measurement_theta_max 76.0250
_cell_measurement_theta_min 3.0170
_cell_volume 21024.0(8)
_computing_structure_refinement 'SHELXL-2017/1 (Sheldrick, 2017)'
_computing_structure_solution 'SHELXT 2014/4 (Sheldrick, 2014)'
_diffrn_ambient_temperature 100(2)
_diffrn_measured_fraction_theta_full 0.980
_diffrn_measured_fraction_theta_max 0.914
_diffrn_measurement_device_type 'PhotonJet (Cu) X-ray Source'
_diffrn_radiation_type CuK\a
_diffrn_radiation_wavelength 1.54184
_diffrn_reflns_av_R_equivalents 0.0726
_diffrn_reflns_av_unetI/netI 0.0728
_diffrn_reflns_Laue_measured_fraction_full 0.980
_diffrn_reflns_Laue_measured_fraction_max 0.914
_diffrn_reflns_limit_h_max 46
_diffrn_reflns_limit_h_min -34
_diffrn_reflns_limit_k_max 43
_diffrn_reflns_limit_k_min -48
_diffrn_reflns_limit_l_max 19
_diffrn_reflns_limit_l_min -10
_diffrn_reflns_number 26613
_diffrn_reflns_point_group_measured_fraction_full 0.980
_diffrn_reflns_point_group_measured_fraction_max 0.914
_diffrn_reflns_theta_full 67.684
_diffrn_reflns_theta_max 76.504
_diffrn_reflns_theta_min 3.035
_diffrn_source 'micro-focus sealed X-ray tube'
_exptl_absorpt_coefficient_mu 22.265
_exptl_absorpt_correction_T_max 1.00000
_exptl_absorpt_correction_T_min 0.19079
_exptl_absorpt_correction_type multi-scan
_exptl_crystal_colour 'pale yellow'
_exptl_crystal_density_diffrn 1.796
_exptl_crystal_description block
_exptl_crystal_F_000 10872
_exptl_crystal_size_max 0.15
_exptl_crystal_size_mid 0.1
_exptl_crystal_size_min 0.1
_refine_diff_density_max 3.604
_refine_diff_density_min -2.661
_refine_diff_density_rms 0.257
_refine_ls_extinction_method none
_refine_ls_goodness_of_fit_ref 1.060
_refine_ls_hydrogen_treatment constr
_refine_ls_matrix_type full
_refine_ls_number_parameters 397
_refine_ls_number_reflns 8971
_refine_ls_number_restraints 22
_refine_ls_restrained_S_all 1.060
_refine_ls_R_factor_all 0.0919
_refine_ls_R_factor_gt 0.0737
_refine_ls_shift/su_max 0.004
_refine_ls_shift/su_mean 0.000
_refine_ls_structure_factor_coef Fsqd
_refine_ls_weighting_details 'w=1/[\s^2^(Fo^2^)+(0.1288P)^2^+346.7767P] where P=(Fo^2^+2Fc^2^)/3'
_refine_ls_weighting_scheme calc
_refine_ls_wR_factor_gt 0.1973
_refine_ls_wR_factor_ref 0.2141
_reflns_Friedel_coverage 0.000
_reflns_number_gt 6896
_reflns_number_total 8971
_reflns_threshold_expression 'I > 2\s(I)'
_cod_data_source_file d5dt01186h2.cif
_cod_data_source_block 1_100K
_cod_depositor_comments 'Adding full bibliography for 7718884--7718892.cif.'
_cod_original_cell_volume 21024.0(11)
_cod_database_code 7718884
_shelx_shelxl_version_number 2017/1
_shelx_space_group_comment
;
The symmetry employed for this shelxl refinement is uniquely defined
by the following loop, which should always be used as a source of
symmetry information in preference to the above space-group names.
They are only intended as comments.
;

loop_
_space_group_symop_operation_xyz
'x, y, z'
'-y, x-y, z'
'-x+y, -x, z'
'x+2/3, y+1/3, z+1/3'
'-y+2/3, x-y+1/3, z+1/3'
'-x+y+2/3, -x+1/3, z+1/3'
'x+1/3, y+2/3, z+2/3'
'-y+1/3, x-y+2/3, z+2/3'
'-x+y+1/3, -x+2/3, z+2/3'
'-x, -y, -z'
'y, -x+y, -z'
'x-y, x, -z'
'-x+2/3, -y+1/3, -z+1/3'
'y+2/3, -x+y+1/3, -z+1/3'
'x-y+2/3, x+1/3, -z+1/3'
'-x+1/3, -y+2/3, -z+2/3'
'y+1/3, -x+y+2/3, -z+2/3'
'x-y+1/3, x+2/3, -z+2/3'

loop_
_atom_site_label
_atom_site_type_symbol
_atom_site_fract_x
_atom_site_fract_y
_atom_site_fract_z
_atom_site_U_iso_or_equiv
_atom_site_adp_type
_atom_site_occupancy
_atom_site_site_symmetry_order
_atom_site_calc_flag
_atom_site_refinement_flags_posn
_atom_site_refinement_flags_adp
_atom_site_refinement_flags_occupancy
_atom_site_disorder_assembly
_atom_site_disorder_group
I1 I 0.29596(2) 0.26153(2) 0.68672(4) 0.03161(19) Uani 1 1 d . . . . .
I2 I 0.49988(2) 0.57257(2) 1.39798(4) 0.0385(2) Uani 1 1 d . . . . .
I3 I 0.56595(2) 0.68182(2) 1.24079(4) 0.0370(2) Uani 1 1 d . . . . .
I4 I 0.23447(2) 0.27593(2) 0.91069(4) 0.0464(2) Uani 1 1 d . . . . .
Zn5 Zn 0.27547(3) 0.30229(3) 0.77847(6) 0.0202(3) Uani 1 1 d . . . . .
Zn6 Zn 0.50331(4) 0.61601(4) 1.27799(7) 0.0256(3) Uani 1 1 d . . . . .
N4 N 0.5911(2) 0.5799(2) 0.6314(4) 0.0219(16) Uani 1 1 d . . . . .
N3 N 0.3270(2) 0.3543(2) 0.8018(4) 0.0185(15) Uani 1 1 d . . . . .
N2 N 0.4872(2) 0.5827(2) 1.1712(5) 0.0241(16) Uani 1 1 d . . . . .
C17 C 0.3627(3) 0.3625(3) 0.7701(5) 0.0219(18) Uani 1 1 d . . . . .
H17 H 0.364422 0.342895 0.738012 0.026 Uiso 1 1 calc R U . . .
C18 C 0.3965(3) 0.3987(3) 0.7835(5) 0.0195(17) Uani 1 1 d . . . . .
H18 H 0.421029 0.403739 0.760099 0.023 Uiso 1 1 calc R U . . .
C25 C 0.4735(2) 0.5430(3) 1.0228(6) 0.025(2) Uani 1 1 d . . . . .
C13 C 0.3952(3) 0.4279(3) 0.8308(5) 0.0194(17) Uani 1 1 d . . . . .
C9 C 0.4675(3) 0.5217(3) 0.9400(5) 0.0235(19) Uani 1 1 d . . . . .
C29 C 0.4683(3) 0.5429(3) 1.1683(5) 0.0239(19) Uani 1 1 d . . . . .
H29 H 0.459953 0.528452 1.218798 0.029 Uiso 1 1 calc R U . . .
C7 C 0.4309(3) 0.4671(3) 0.8464(5) 0.0220(18) Uani 1 1 d . . . . .
C30 C 0.4605(3) 0.5216(3) 1.0946(5) 0.0242(19) Uani 1 1 d . . . . .
H30 H 0.446568 0.493293 1.094232 0.029 Uiso 1 1 calc R U . . .
N1 N 0.4595(3) 0.6311(3) 1.2880(5) 0.0341(19) Uani 1 1 d . . . . .
C12 C 0.4603(3) 0.4862(3) 0.7858(5) 0.0233(19) Uani 1 1 d . . . . .
H12 H 0.457513 0.473873 0.733543 0.028 Uiso 1 1 calc R U . . .
C14 C 0.3577(3) 0.4188(3) 0.8621(6) 0.0249(19) Uani 1 1 d . . . . .
H14 H 0.354739 0.438115 0.892720 0.030 Uiso 1 1 calc R U . . .
C15 C 0.3257(3) 0.3819(3) 0.8480(6) 0.0241(18) Uani 1 1 d . . . . .
H15 H 0.300958 0.375685 0.872744 0.029 Uiso 1 1 calc R U . . .
C11 C 0.4933(3) 0.5231(3) 0.8016(5) 0.0236(19) Uani 1 1 d . . . . .
C21 C 0.5546(3) 0.5528(3) 0.6058(6) 0.033(2) Uani 1 1 d . . . . .
H21 H 0.550943 0.545419 0.549046 0.039 Uiso 1 1 calc R U . . .
C27 C 0.4985(3) 0.6021(3) 1.0993(6) 0.032(2) Uani 1 1 d . . . . .
H27 H 0.512068 0.630383 1.099940 0.038 Uiso 1 1 calc R U . . .
C10 C 0.4967(3) 0.5411(3) 0.8781(5) 0.025(2) Uani 1 1 d . . . . .
H10 H 0.518860 0.566712 0.888800 0.030 Uiso 1 1 calc R U . . .
C8 C 0.4353(3) 0.4850(3) 0.9234(5) 0.0231(18) Uani 1 1 d . . . . .
H8 H 0.415801 0.471500 0.964997 0.028 Uiso 1 1 calc R U . . .
C23 C 0.5953(3) 0.5875(4) 0.7126(6) 0.045(3) Uani 1 1 d . . . . .
H23 H 0.620987 0.606163 0.732885 0.053 Uiso 1 1 calc R U . . .
C19 C 0.5264(3) 0.5427(3) 0.7404(5) 0.026(2) Uani 1 1 d . . . . .
C26 C 0.4915(3) 0.5831(3) 1.0244(6) 0.034(2) Uani 1 1 d . . . . .
H26 H 0.499261 0.597922 0.974341 0.040 Uiso 1 1 calc R U . . .
C20 C 0.5219(3) 0.5349(3) 0.6578(6) 0.035(2) Uani 1 1 d . . . . .
H20 H 0.496318 0.517083 0.635783 0.042 Uiso 1 1 calc R U . . .
C24 C 0.5647(3) 0.5699(3) 0.7680(6) 0.040(3) Uani 1 1 d . . . . .
H24 H 0.569421 0.576185 0.825172 0.048 Uiso 1 1 calc R U . . .
C31 C 0.3977(3) 0.6494(3) 1.2891(8) 0.038(2) Uani 1 1 d . . . . .
C38 C 0.3648(3) 0.6583(3) 1.2895(8) 0.038(2) Uani 1 1 d . . . . .
C32 C 0.3961(4) 0.6201(4) 1.3389(9) 0.048(3) Uani 1 1 d . . . . .
H32 H 0.373587 0.605120 1.373311 0.057 Uiso 1 1 calc R U . . .
C33 C 0.4276(4) 0.6120(3) 1.3395(9) 0.044(3) Uani 1 1 d . . . . .
H33 H 0.426628 0.592634 1.376899 0.053 Uiso 1 1 calc R U . . .
C37 C 0.3725(3) 0.6976(3) 1.2895(8) 0.040(3) Uani 1 1 d . . . . .
H37 H 0.399351 0.718799 1.289426 0.048 Uiso 1 1 calc R U . . .
C2SB C 0.4661(5) 0.6542(5) 0.9948(10) 0.072(4) Uiso 1 1 d D . . . .
H2SB H 0.464611 0.665830 1.045442 0.087 Uiso 1 1 calc R U . . .
C3SB C 0.5009(5) 0.6723(6) 0.9456(11) 0.092(6) Uiso 1 1 d D . . . .
C4SB C 0.4998(8) 0.6526(8) 0.8694(12) 0.119(8) Uiso 1 1 d D . . . .
H4SB H 0.522981 0.665176 0.835837 0.143 Uiso 1 1 calc R U . . .
C1SB C 0.4337(7) 0.6181(7) 0.9656(14) 0.114(8) Uiso 1 1 d D . . . .
H1SB H 0.409787 0.605371 0.997103 0.137 Uiso 1 1 calc R U . . .
C5SB C 0.4701(9) 0.6192(11) 0.8414(19) 0.166(13) Uiso 1 1 d D . . . .
H5SB H 0.471629 0.607984 0.790118 0.199 Uiso 1 1 calc R U . . .
C2S C 0.3878(8) 0.6165(9) 1.571(2) 0.152(12) Uiso 1 1 d D . . . .
C6S C 0.4264(8) 0.5808(8) 1.581(2) 0.162(13) Uiso 1 1 d D . . . .
H6S H 0.427293 0.556762 1.577400 0.195 Uiso 1 1 calc R U . . .
C4S C 0.4587(10) 0.6519(8) 1.608(2) 0.155(12) Uiso 1 1 d D . . . .
H4S H 0.482053 0.676066 1.622357 0.186 Uiso 1 1 calc R U . . .
C5S C 0.4601(9) 0.6167(8) 1.604(2) 0.148(11) Uiso 1 1 d D . . . .
C3S C 0.4234(9) 0.6522(9) 1.591(2) 0.164(13) Uiso 1 1 d D . . . .
H3S H 0.423337 0.676603 1.592642 0.196 Uiso 1 1 calc R U . . .
C6SB C 0.4360(9) 0.6008(9) 0.891(2) 0.187(16) Uiso 1 1 d D . . . .
C100 C 0.4309(4) 0.6707(4) 1.2379(8) 0.047(3) Uiso 1 1 d . . . . .
H100 H 0.433149 0.691467 1.203051 0.057 Uiso 1 1 calc R U . . .
C101 C 0.4605(4) 0.6603(4) 1.2399(8) 0.046(3) Uiso 1 1 d . . . . .
H101 H 0.483022 0.674754 1.205195 0.055 Uiso 1 1 calc R U . . .
C8SB C 0.5368(11) 0.7083(11) 0.984(2) 0.161(13) Uiso 1 1 d . . . . .
H8S1 H 0.559283 0.718696 0.945443 0.242 Uiso 1 1 calc R U . . .
H8S2 H 0.530094 0.729043 0.995968 0.242 Uiso 1 1 calc R U . . .
H8S3 H 0.544135 0.700238 1.035636 0.242 Uiso 1 1 calc R U . . .
C7S C 0.4991(8) 0.6188(10) 1.621(2) 0.149(12) Uiso 1 1 d D . . . .
H7S1 H 0.495850 0.592079 1.616284 0.224 Uiso 1 1 calc R U . . .
H7S2 H 0.519201 0.636722 1.581604 0.224 Uiso 1 1 calc R U . . .
H7S3 H 0.507794 0.628779 1.677603 0.224 Uiso 1 1 calc R U . . .
C7SB C 0.4017(14) 0.5612(15) 0.860(4) 0.40(5) Uiso 1 1 d D . . . .
H7S4 H 0.379641 0.551150 0.899797 0.595 Uiso 1 1 calc R U . . .
H7S5 H 0.392720 0.565117 0.806253 0.595 Uiso 1 1 calc R U . . .
H7S6 H 0.410863 0.541818 0.854824 0.595 Uiso 1 1 calc R U . . .
C8S C 0.3908(10) 0.5816(9) 1.563(2) 0.184(16) Uiso 1 1 d D . . . .
H8S H 0.368032 0.557697 1.544876 0.221 Uiso 1 1 calc R U . . .
C11S C 0.3502(14) 0.6181(16) 1.552(4) 0.32(4) Uiso 1 1 d D . . . .
H11A H 0.328362 0.591234 1.539519 0.483 Uiso 1 1 calc R U . . .
H11B H 0.343051 0.628483 1.600605 0.483 Uiso 1 1 calc R U . . .
H11C H 0.354793 0.635592 1.504676 0.483 Uiso 1 1 calc R U . . .

loop_
_atom_site_aniso_label
_atom_site_aniso_U_11
_atom_site_aniso_U_22
_atom_site_aniso_U_33
_atom_site_aniso_U_23
_atom_site_aniso_U_13
_atom_site_aniso_U_12
I1 0.0457(4) 0.0230(3) 0.0245(3) -0.0019(2) -0.0089(2) 0.0159(3)
I2 0.0401(4) 0.0475(4) 0.0275(3) -0.0033(3) -0.0079(3) 0.0217(3)
I3 0.0310(4) 0.0300(4) 0.0409(4) -0.0117(3) -0.0125(3) 0.0083(3)
I4 0.0576(5) 0.0406(4) 0.0144(3) 0.0086(2) 0.0046(3) 0.0046(3)
Zn5 0.0215(6) 0.0172(6) 0.0118(5) 0.0030(4) -0.0072(4) 0.0021(5)
Zn6 0.0253(7) 0.0340(7) 0.0229(6) -0.0139(5) -0.0077(5) 0.0189(6)
N4 0.031(4) 0.019(4) 0.019(3) 0.002(3) 0.010(3) 0.014(3)
N3 0.015(3) 0.025(4) 0.012(3) -0.003(3) -0.007(2) 0.007(3)
N2 0.017(4) 0.033(4) 0.023(4) -0.011(3) -0.004(3) 0.013(3)
C17 0.022(5) 0.025(5) 0.022(4) -0.003(3) -0.003(3) 0.013(4)
C18 0.016(4) 0.026(5) 0.018(4) -0.001(3) -0.001(3) 0.012(4)
C25 0.006(4) 0.015(4) 0.040(5) -0.013(4) 0.006(3) -0.005(3)
C13 0.025(5) 0.021(4) 0.008(3) -0.007(3) -0.004(3) 0.009(4)
C9 0.019(4) 0.027(5) 0.015(4) -0.009(3) 0.001(3) 0.004(4)
C29 0.016(4) 0.026(5) 0.022(4) -0.007(3) -0.004(3) 0.004(4)
C7 0.012(4) 0.019(4) 0.022(4) -0.006(3) 0.000(3) -0.001(4)
C30 0.021(5) 0.028(5) 0.015(4) -0.011(3) -0.006(3) 0.007(4)
N1 0.032(5) 0.038(5) 0.035(4) -0.006(4) -0.002(4) 0.019(4)
C12 0.024(5) 0.022(5) 0.015(4) -0.007(3) 0.001(3) 0.004(4)
C14 0.011(4) 0.025(5) 0.031(5) -0.009(4) 0.001(3) 0.003(4)
C15 0.019(4) 0.023(5) 0.029(5) -0.006(4) -0.001(3) 0.010(4)
C11 0.017(4) 0.027(5) 0.015(4) -0.006(3) 0.003(3) 0.003(4)
C21 0.036(6) 0.032(5) 0.018(4) -0.003(4) 0.008(4) 0.008(5)
C27 0.040(6) 0.025(5) 0.020(4) -0.008(4) 0.007(4) 0.008(5)
C10 0.018(4) 0.023(5) 0.019(4) -0.011(3) 0.005(3) 0.000(4)
C8 0.022(5) 0.022(5) 0.020(4) -0.004(3) 0.001(3) 0.007(4)
C23 0.029(6) 0.048(7) 0.024(5) -0.011(4) 0.014(4) -0.005(5)
C19 0.025(5) 0.027(5) 0.018(4) -0.008(3) 0.003(3) 0.006(4)
C26 0.033(6) 0.037(6) 0.020(4) -0.006(4) 0.002(4) 0.009(5)
C20 0.033(6) 0.036(6) 0.018(4) -0.012(4) -0.006(4) 0.004(5)
C24 0.028(6) 0.041(6) 0.024(5) -0.013(4) 0.007(4) -0.003(5)
C31 0.028(6) 0.022(5) 0.063(7) -0.007(5) -0.003(5) 0.012(5)
C38 0.029(6) 0.025(5) 0.060(7) -0.006(5) -0.003(5) 0.015(5)
C32 0.028(6) 0.032(6) 0.083(9) 0.009(6) 0.017(6) 0.015(5)
C33 0.031(6) 0.028(6) 0.076(8) 0.000(5) 0.000(5) 0.016(5)
C37 0.024(6) 0.029(6) 0.071(8) -0.001(5) 0.003(5) 0.016(5)

loop_
_atom_type_symbol
_atom_type_description
_atom_type_scat_dispersion_real
_atom_type_scat_dispersion_imag
_atom_type_scat_source
C C 0.0181 0.0091 'International Tables Vol C Tables 4.2.6.8 and 6.1.1.4'
H H 0.0000 0.0000 'International Tables Vol C Tables 4.2.6.8 and 6.1.1.4'
I I -0.3257 6.8362 'International Tables Vol C Tables 4.2.6.8 and 6.1.1.4'
Zn Zn -1.5491 0.6778 'International Tables Vol C Tables 4.2.6.8 and 6.1.1.4'
N N 0.0311 0.0180 'International Tables Vol C Tables 4.2.6.8 and 6.1.1.4'

loop_
_geom_angle_atom_site_label_1
_geom_angle_atom_site_label_2
_geom_angle_atom_site_label_3
_geom_angle
_geom_angle_site_symmetry_1
_geom_angle_site_symmetry_3
_geom_angle_publ_flag
N3 Zn5 N4 100.9(3) . 14_456 ?
N3 Zn5 I4 110.25(19) . . ?
N4 Zn5 I4 107.8(2) 14_456 . ?
N3 Zn5 I1 105.3(2) . . ?
N4 Zn5 I1 106.1(2) 14_456 . ?
I4 Zn5 I1 124.06(5) . . ?
N2 Zn6 N1 102.1(3) . . ?
N2 Zn6 I2 109.1(2) . . ?
N1 Zn6 I2 110.6(3) . . ?
N2 Zn6 I3 105.5(2) . . ?
N1 Zn6 I3 104.0(3) . . ?
I2 Zn6 I3 123.43(5) . . ?
C23 N4 C21 116.2(8) . . ?
C23 N4 Zn5 119.5(7) . 15_556 ?
C21 N4 Zn5 124.3(6) . 15_556 ?
C15 N3 C17 118.0(8) . . ?
C15 N3 Zn5 119.2(6) . . ?
C17 N3 Zn5 122.7(6) . . ?
C27 N2 C29 117.1(8) . . ?
C27 N2 Zn6 117.8(6) . . ?
C29 N2 Zn6 125.0(6) . . ?
N3 C17 C18 121.3(8) . . ?
C17 C18 C13 121.0(8) . . ?
C26 C25 C30 120.4(8) . . ?
C26 C25 C9 119.4(9) . . ?
C30 C25 C9 120.3(8) . . ?
C18 C13 C14 116.6(8) . . ?
C18 C13 C7 122.4(8) . . ?
C14 C13 C7 120.9(8) . . ?
C8 C9 C10 119.0(8) . . ?
C8 C9 C25 123.2(8) . . ?
C10 C9 C25 117.9(8) . . ?
N2 C29 C30 123.0(9) . . ?
C8 C7 C12 119.7(8) . . ?
C8 C7 C13 118.9(8) . . ?
C12 C7 C13 121.4(7) . . ?
C25 C30 C29 117.4(9) . . ?
C101 N1 C33 116.3(10) . . ?
C101 N1 Zn6 120.5(8) . . ?
C33 N1 Zn6 123.2(8) . . ?
C11 C12 C7 120.4(8) . . ?
C15 C14 C13 119.1(8) . . ?
N3 C15 C14 123.9(9) . . ?
C12 C11 C10 119.2(8) . . ?
C12 C11 C19 121.4(8) . . ?
C10 C11 C19 119.4(8) . . ?
N4 C21 C20 123.3(8) . . ?
N2 C27 C26 123.1(10) . . ?
C11 C10 C9 120.8(8) . . ?
C9 C8 C7 121.0(8) . . ?
N4 C23 C24 123.6(10) . . ?
C20 C19 C24 116.9(9) . . ?
C20 C19 C11 123.6(9) . . ?
C24 C19 C11 119.5(8) . . ?
C25 C26 C27 119.0(10) . . ?
C19 C20 C21 120.0(10) . . ?
C23 C24 C19 119.8(9) . . ?
C32 C31 C100 118.9(11) . . ?
C32 C31 C38 120.4(11) . . ?
C100 C31 C38 120.7(11) . . ?
C37 C38 C37 118.5(11) 3_565 . ?
C37 C38 C31 120.6(10) 3_565 . ?
C37 C38 C31 121.0(10) . . ?
C31 C32 C33 120.5(11) . . ?
N1 C33 C32 121.9(12) . . ?
C38 C37 C38 121.5(11) 2_665 . ?
C3SB C2SB C1SB 117.4(16) . . ?
C2SB C3SB C4SB 116.8(15) . . ?
C2SB C3SB C8SB 115.6(19) . . ?
C4SB C3SB C8SB 127(2) . . ?
C5SB C4SB C3SB 127(2) . . ?
C6SB C1SB C2SB 121.4(18) . . ?
C4SB C5SB C6SB 116(2) . . ?
C3S C2S C8S 116.4(19) . . ?
C3S C2S C11S 119(3) . . ?
C8S C2S C11S 123.9(19) . . ?
C5S C6S C8S 118(3) . . ?
C5S C4S C3S 121(3) . . ?
C4S C5S C6S 121(2) . . ?
C4S C5S C7S 118(2) . . ?
C6S C5S C7S 121(2) . . ?
C4S C3S C2S 121(3) . . ?
C5SB C6SB C1SB 121.4(17) . . ?
C5SB C6SB C7SB 117(2) . . ?
C1SB C6SB C7SB 122(3) . . ?
C101 C100 C31 117.6(12) . . ?
N1 C101 C100 124.8(12) . . ?
C2S C8S C6S 123(3) . . ?

loop_
_geom_bond_atom_site_label_1
_geom_bond_atom_site_label_2
_geom_bond_distance
_geom_bond_site_symmetry_2
_geom_bond_publ_flag
I1 Zn5 2.5648(14) . ?
I2 Zn6 2.5275(15) . ?
I3 Zn6 2.5632(15) . ?
I4 Zn5 2.5518(13) . ?
Zn5 N3 2.041(7) . ?
Zn5 N4 2.060(7) 14_456 ?
Zn6 N2 2.056(7) . ?
Zn6 N1 2.060(9) . ?
N4 C23 1.337(13) . ?
N4 C21 1.338(13) . ?
N3 C15 1.327(12) . ?
N3 C17 1.357(12) . ?
N2 C27 1.334(13) . ?
N2 C29 1.339(13) . ?
C17 C18 1.374(13) . ?
C18 C13 1.387(12) . ?
C25 C26 1.346(14) . ?
C25 C30 1.368(14) . ?
C25 C9 1.529(11) . ?
C13 C14 1.407(13) . ?
C13 C7 1.478(12) . ?
C9 C8 1.370(13) . ?
C9 C10 1.412(12) . ?
C29 C30 1.392(12) . ?
C7 C8 1.392(12) . ?
C7 C12 1.402(12) . ?
N1 C101 1.358(16) . ?
N1 C33 1.361(16) . ?
C12 C11 1.383(13) . ?
C14 C15 1.364(13) . ?
C11 C10 1.394(12) . ?
C11 C19 1.494(12) . ?
C21 C20 1.382(14) . ?
C27 C26 1.372(13) . ?
C23 C24 1.365(14) . ?
C19 C20 1.362(12) . ?
C19 C24 1.394(14) . ?
C31 C32 1.368(17) . ?
C31 C100 1.401(18) . ?
C31 C38 1.479(15) . ?
C38 C37 1.398(15) 3_565 ?
C38 C37 1.397(16) . ?
C32 C33 1.403(17) . ?
C2SB C3SB 1.411(16) . ?
C2SB C1SB 1.415(17) . ?
C3SB C4SB 1.439(16) . ?
C3SB C8SB 1.53(4) . ?
C4SB C5SB 1.31(4) . ?
C1SB C6SB 1.403(17) . ?
C5SB C6SB 1.399(17) . ?
C2S C3S 1.418(18) . ?
C2S C8S 1.421(17) . ?
C2S C11S 1.520(19) . ?
C6S C5S 1.402(18) . ?
C6S C8S 1.427(19) . ?
C4S C5S 1.392(18) . ?
C4S C3S 1.401(19) . ?
C5S C7S 1.50(3) . ?
C6SB C7SB 1.528(19) . ?
C100 C101 1.393(19) . ?
